data_2001030
loop_
_publ_author_name
'Everaert, D. H.'
'Peeters, O. M.'
'Blaton, N. M.'
'De Ranter, C. J.'
'Van Aerschot, A.'
'Herdewijn, P.'

_publ_section_title
;
 Structure of a nucleoside analogue 2',3'-dideoxy-3',5-difluorouridine
;
_journal_issue 3
_journal_name_full 'Acta Crystallographica Section C'
_journal_page_first 590
_journal_page_last 592
_journal_paper_doi 10.1107/S0108270191011022
_journal_volume 48
_journal_year 1992
_chemical_formula_sum 'C9 H10 F2 N2 O4'
_chemical_formula_weight 248.19
_chemical_name_systematic
;
 1-(2,3-Dideoxy-3-fluoro-\b-D-erythro-pento-furanosyl)-5-fluorouracil
;
_space_group_crystal_system monoclinic
_space_group_IT_number 4
_space_group_name_Hall 'P 2yb'
_space_group_name_H-M_alt 'P 1 21 1'
_cell_angle_alpha 90
_cell_angle_beta 93.308(4)
_cell_angle_gamma 90
_cell_formula_units_Z 4
_cell_length_a 5.8653(2)
_cell_length_b 11.1843(7)
_cell_length_c 15.9975(12)
_cell_volume 1047.68(11)
_diffrn_radiation_type Cu
_diffrn_radiation_wavelength 1.54178
_exptl_absorpt_coefficient_mu 1.250
_exptl_crystal_density_diffrn 1.574
_exptl_crystal_density_meas 1.58
_exptl_crystal_F_000 512
_cod_data_source_file ge0282.cif
_cod_data_source_block ge0282a
_cod_depositor_comments
;
 Adding the _chemical_name_systematic data item.

 Antanas Vaitkus,
 2017-08-07

 Marking attached hydrogen atoms.

 Antanas Vaitkus,
 2017-08-07

 Marking atoms "O51'A" and "O51'A" as belonging to disorder sites '1' and '2'
 with the occupancies of 0.5 after consulting the original publication.

 Antanas Vaitkus,
 2017-08-07
;
_cod_original_cell_volume 1047.70(10)
_cod_database_code 2001030

loop_
_space_group_symop_id
_space_group_symop_operation_xyz
1 x,y,z
2 -x,y+1/2,-z

loop_
_atom_site_label
_atom_site_fract_x
_atom_site_fract_y
_atom_site_fract_z
_atom_site_occupancy
_atom_site_disorder_group
_atom_site_attached_hydrogens
N1A .3724(6) .7929 .4075(2) 1 . 0
C2A .5165(7) .7772(4) .3442(2) 1 . 0
O2A .6863(5) .7136(3) .3524(2) 1 . 0
N3A .4556(6) .8358(3) .2708(2) 1 . 0
C4A .2668(7) .9071(4) .2535(3) 1 . 0
O4A .2259(6) .9510(3) .1841(2) 1 . 0
C5A .1290(7) .9196(4) .3252(3) 1 . 0
F5A -.0603(5) .9866(3) .3142(2) 1 . 0
C6A .1773(7) .8632(4) .3959(3) 1 . 0
C1'A .4147(8) .7183(4) .4846(3) 1 . 0
C2'A .6268(8) .7567(7) .5352(3) 1 . 0
C3'A .5524(9) .7587(5) .6247(3) 1 . 0
F3'A .5944(9) .6490(4) .6615(2) 1 . 0
C4'A .3004(8) .7784(6) .6136(3) 1 . 0
O4'A .2295(5) .7271(3) .5337(2) 1 . 0
C5'A .2250(10) .9020(8) .6222(5) 1 . 2
O51'A .2880(10) .9652(7) .5761(4) 0.5 1 1
O52'A .0440(10) .9525(8) .5692(5) 0.5 2 1
N1B -.0580(6) 1.1851(3) -.0850(2) 1 . 0
C2B .0855(7) 1.2049(3) -.1481(3) 1 . 0
O2B .2617(5) 1.2651(3) -.1388(2) 1 . 0
N3B .0208(6) 1.1559(3) -.2246(2) 1 . 0
C4B -.1717(7) 1.0881(4) -.2450(3) 1 . 0
O4B -.2136(6) 1.0497(3) -.3147(2) 1 . 0
C5B -.3091(7) 1.0726(4) -.1738(3) 1 . 0
F5B -.5035(5) 1.0081(3) -.1877(2) 1 . 0
C6B -.2557(7) 1.1185(4) -.0993(3) 1 . 0
C1'B -.0028(8) 1.2326(4) -.0012(3) 1 . 0
C2'B -.1760(10) 1.3228(4) .0283(3) 1 . 0
C3'B -.1799(9) 1.2968(4) .1206(3) 1 . 0
F3'B -.0108(8) 1.3632(3) .1632(2) 1 . 0
C4'B -.1198(7) 1.1654(4) .1297(3) 1 . 0
O4'B -.0056(5) 1.1349(3) .0544(2) 1 . 0
C5'B -.3226(8) 1.0852(5) .1391(3) 1 . 0
O5'B -.4955(5) 1.1113(4) .0766(2) 1 . 0
H1A .077 .871 .440 1 . 0
H2A .555 .826 .227 1 . 0
H3A .436 .638 .467 1 . 0
H4A .675 .834 .518 1 . 0
H5A .747 .701 .529 1 . 0
H6A .630 .817 .659 1 . 0
H7A .229 .740 .658 1 . 0
H1B -.354 1.106 -.055 1 . 0
H2B .120 1.170 -.268 1 . 0
H3B .140 1.272 -.003 1 . 0
H4B -.322 1.311 .001 1 . 0
H5B -.127 1.402 .019 1 . 0
H6B -.323 1.315 .142 1 . 0
H7B -.027 1.154 .180 1 . 0
H8B -.380 1.097 .193 1 . 0
H9B -.276 1.004 .134 1 . 0
H10B -.611 1.077 .095 1 . 0

loop_
_geom_bond_atom_site_label_1
_geom_bond_atom_site_label_2
_geom_bond_distance
N1A C2A 1.369(5)
N1A C6A 1.393(5)
N1A C1'A 1.498(6)
C2A O2A 1.226(5)
C2A N3A 1.374(6)
N3A C4A 1.380(5)
C4A O4A 1.225(5)
C4A C5A 1.447(6)
C5A F5A 1.342(5)
C5A C6A 1.312(6)
C1'A C2'A 1.506(7)
C1'A O4'A 1.380(6)
C2'A C3'A 1.521(7)
C3'A F3'A 1.378(7)
C3'A C4'A 1.495(7)
C4'A O4'A 1.441(6)
C4'A C5'A 1.46(2)
C5'A O51'A 1.110(10)
C5'A O52'A 1.440(10)
N1B C2B 1.369(5)
N1B C6B 1.387(6)
N1B C1'B 1.461(5)
C2B O2B 1.235(5)
C2B N3B 1.373(5)
N3B C4B 1.384(5)
C4B O4B 1.207(5)
C4B C5B 1.445(6)
C5B F5B 1.357(6)
C5B C6B 1.318(7)
C1'B C2'B 1.526(7)
C1'B O4'B 1.409(5)
C2'B C3'B 1.505(7)
C3'B F3'B 1.386(6)
C3'B C4'B 1.517(7)
C4'B O4'B 1.452(5)
C4'B C5'B 1.504(6)
C5'B O5'B 1.414(5)
C6A H1A .950(4)
N3A H2A .950(3)
C1'A H3A .950(5)
C2'A H4A .950(8)
C2'A H5A .950(6)
C3'A H6A .950(5)
C4'A H7A .950(5)
C6B H1B .950(4)
N3B H2B .950(3)
C1'B H3B .950(5)
C2'B H4B .950(5)
C2'B H5B .950(5)
C3'B H6B .950(5)
C4'B H7B .950(5)
C5'B H8B .950(5)
C5'B H9B .950(5)
O5'B H10B .848(4)
